data_2010809
loop_
_publ_author_name
'Kunihisa Sugimoto'
'Takayoshi Kuroda-Sowa'
'Sheng-Gang Yan'
'Masahiko Maekawa'
'Mugumu Munakata'

_publ_section_title
;
 A novel trinuclear palladium cluster compound:
 di-\m~3~-chloro-tris[chloro(triphenylphosphine-<i>P</i>)palladium]
 acetone solvate
;
_journal_issue 4
_journal_name_full 'Acta Crystallographica Section C'
_journal_page_first 414
_journal_page_last 415
_journal_paper_doi 10.1107/S0108270199016509
_journal_volume 56
_journal_year 2000
_chemical_formula_iupac ' [Pd3 Cl5 (C18 H15 P)3 ] , C3H6O '
_chemical_formula_moiety ' C54 H45 Cl5 P3 Pd3 , C3 H6 O '
_chemical_formula_sum 'C57 H51 Cl5 O P3 Pd3'
_chemical_formula_weight 1341.42
_space_group_IT_number 2
_symmetry_cell_setting triclinic
_symmetry_space_group_name_Hall '-P 1'
_symmetry_space_group_name_H-M 'P -1'
_cell_angle_alpha 84.900(10)
_cell_angle_beta 87.874(9)
_cell_angle_gamma 77.040(10)
_cell_formula_units_Z 2
_cell_length_a 18.515(2)
_cell_length_b 14.295(3)
_cell_length_c 10.9160(10)
_cell_measurement_reflns_used 25
_cell_measurement_temperature 296.0(10)
_cell_measurement_theta_max 19.1
_cell_measurement_theta_min 15.1
_cell_volume 2804.0(7)
_computing_cell_refinement 'MSC/AFC Diffractometer Control Software'
_computing_data_collection
;
MSC/AFC Diffractometer Control Software
(Molecular Structure Corporation & Rigaku Corporation, 1993)
;
_computing_data_reduction
;
TEXSAN (Molecular Structure Corporation & Rigaku Corporation, 1999)
;
_computing_molecular_graphics 'ORTEPII (Johnson, 1976)'
_computing_publication_material TEXSAN
_computing_structure_refinement 'TEXSAN and SHELXL97 (Sheldrick, 1997)'
_computing_structure_solution 'DIRDIF92 (PATTY) (Beurskens et al., 1992)'
_diffrn_measurement_device_type ' Rigaku AFC7R '
_diffrn_measurement_method \w-2\q
_diffrn_radiation_type ' Mo K\a '
_diffrn_radiation_wavelength .7107
_diffrn_reflns_av_R_equivalents .015
_diffrn_reflns_limit_h_max 24
_diffrn_reflns_limit_h_min -23
_diffrn_reflns_limit_k_max 18
_diffrn_reflns_limit_k_min 0
_diffrn_reflns_limit_l_max 14
_diffrn_reflns_limit_l_min -14
_diffrn_reflns_number 13420
_diffrn_reflns_theta_max 27.51
_diffrn_reflns_theta_min 4.00
_diffrn_standards_decay_% 2.4
_diffrn_standards_interval_count 150
_diffrn_standards_number 3
_exptl_absorpt_coefficient_mu 1.314
_exptl_absorpt_correction_T_max .877
_exptl_absorpt_correction_T_min .728
_exptl_absorpt_correction_type psi-scan
_exptl_absorpt_process_details ' (North et al., 1968) '
_exptl_crystal_colour ' red '
_exptl_crystal_density_diffrn 1.589
_exptl_crystal_density_method ' not measured '
_exptl_crystal_description ' plate '
_exptl_crystal_size_max .200
_exptl_crystal_size_mid .200
_exptl_crystal_size_min .100
_refine_diff_density_max .44
_refine_diff_density_min -.47
_refine_ls_extinction_coef .0005
_refine_ls_extinction_method 'SHELXL97 (Sheldrick, 1997)'
_refine_ls_goodness_of_fit_ref 1.024
_refine_ls_hydrogen_treatment noref
_refine_ls_number_parameters 625
_refine_ls_number_reflns 9622
_refine_ls_R_factor_gt .037
_refine_ls_shift/su_max -.0050
_refine_ls_structure_factor_coef Fsqd
_refine_ls_weighting_details 'w = 1/[\s^2^(Fo^2^) + (0.0451P)^2^+0.6836P] where P=(Fo^2^+2Fc^2^)/3'
_refine_ls_weighting_scheme calc
_refine_ls_wR_factor_ref .101
_reflns_number_gt 9622
_reflns_number_total 12899
_reflns_threshold_expression I>2\s(I)
_cod_data_source_file fr1241.cif
_cod_data_source_block I
_cod_original_cell_volume 2803.9(8)
_cod_original_sg_symbol_H-M ' P -1         '
_cod_original_formula_sum ' C57 H51 Cl5 O P3 Pd3 '
_cod_database_code 2010809

loop_
_symmetry_equiv_pos_as_xyz
' x,y,z'
' -x,-y,-z'

loop_
_atom_site_label
_atom_site_fract_x
_atom_site_fract_y
_atom_site_fract_z
_atom_site_U_iso_or_equiv
_atom_site_adp_type
_atom_site_calc_flag
_atom_site_refinement_flags
_atom_site_occupancy
_atom_site_disorder_assembly
_atom_site_disorder_group
_atom_site_type_symbol
Pd1 .11145(2) .19753(2) -.42754(2) .03608(8) Uani d . 1.00 . . Pd
Pd2 .270080(10) .07195(2) -.41085(2) .03487(8) Uani d . 1.00 . . Pd
Pd3 .25061(2) .29131(2) -.43973(3) .03937(8) Uani d . 1.00 . . Pd
Cl1 .21258(6) .18592(7) -.58230(8) .0449(2) Uani d . 1.00 . . Cl
Cl2 .20608(5) .19044(7) -.29496(8) .0417(2) Uani d . 1.00 . . Cl
Cl3 .02258(7) .20970(10) -.57710(10) .0646(3) Uani d . 1.00 . . Cl
Cl4 .32521(6) -.04336(8) -.54370(10) .0539(3) Uani d . 1.00 . . Cl
Cl5 .29512(7) .37716(8) -.60520(10) .0617(3) Uani d . 1.00 . . Cl
P1 .02243(5) .22919(7) -.28542(9) .0379(2) Uani d . 1.00 . . P
P2 .31220(5) -.03053(7) -.25035(9) .0369(2) Uani d . 1.00 . . P
P3 .29714(6) .36933(8) -.30380(10) .0456(2) Uani d . 1.00 . . P
O1 .3529(7) .6605(9) .0760(10) .323(8) Uani d . 1.00 . . O
C1 -.0076(2) .3594(3) -.3053(4) .0479(9) Uani d . 1.00 . . C
C2 -.0753(3) .4026(4) -.3555(5) .075(2) Uani d . 1.00 . . C
C3 -.0948(4) .5027(5) -.3753(6) .096(2) Uani d . 1.00 . . C
C4 -.0479(5) .5570(4) -.3480(6) .100(2) Uani d . 1.00 . . C
C5 .0199(4) .5140(4) -.3023(7) .096(2) Uani d . 1.00 . . C
C6 .0411(3) .4147(4) -.2801(5) .0690(10) Uani d . 1.00 . . C
C7 -.0581(3) .1773(4) -.2951(4) .0550(10) Uani d . 1.00 . . C
C8 -.0556(3) .0991(4) -.3629(5) .0690(10) Uani d . 1.00 . . C
C9 -.1181(5) .0602(5) -.3645(6) .098(2) Uani d . 1.00 . . C
C10 -.1805(5) .0987(8) -.3000(7) .121(3) Uani d . 1.00 . . C
C11 -.1823(4) .1733(7) -.2307(7) .114(3) Uani d . 1.00 . . C
C12 -.1211(3) .2138(5) -.2285(5) .080(2) Uani d . 1.00 . . C
C13 .0443(2) .1960(3) -.1247(3) .0422(9) Uani d . 1.00 . . C
C14 .0381(3) .2622(4) -.0370(4) .0650(10) Uani d . 1.00 . . C
C15 .0473(3) .2294(5) .0863(5) .081(2) Uani d . 1.00 . . C
C16 .0626(3) .1341(5) .1230(5) .078(2) Uani d . 1.00 . . C
C17 .0697(3) .0671(4) .0372(5) .0710(10) Uani d . 1.00 . . C
C18 .0608(3) .0991(4) -.0865(4) .0570(10) Uani d . 1.00 . . C
C19 .2500(2) -.1121(3) -.2216(4) .0461(9) Uani d . 1.00 . . C
C20 .1929(3) -.1069(4) -.3021(5) .0610(10) Uani d . 1.00 . . C
C21 .1433(3) -.1662(4) -.2795(6) .078(2) Uani d . 1.00 . . C
C22 .1504(4) -.2306(5) -.1792(7) .089(2) Uani d . 1.00 . . C
C23 .2074(4) -.2382(5) -.0999(6) .091(2) Uani d . 1.00 . . C
C24 .2571(3) -.1787(4) -.1193(5) .0730(10) Uani d . 1.00 . . C
C25 .4060(2) -.0986(3) -.2783(4) .0447(9) Uani d . 1.00 . . C
C26 .4295(3) -.1947(4) -.2408(6) .0720(10) Uani d . 1.00 . . C
C27 .5036(4) -.2391(5) -.2600(8) .103(2) Uani d . 1.00 . . C
C28 .5527(3) -.1878(6) -.3126(7) .099(3) Uani d . 1.00 . . C
C29 .5293(3) -.0938(6) -.3495(5) .078(2) Uani d . 1.00 . . C
C30 .4555(2) -.0476(4) -.3336(4) .0580(10) Uani d . 1.00 . . C
C31 .3194(2) .0172(3) -.1028(3) .0399(8) Uani d . 1.00 . . C
C32 .3850(2) .0370(4) -.0676(4) .0600(10) Uani d . 1.00 . . C
C33 .3903(3) .0700(5) .0468(5) .074(2) Uani d . 1.00 . . C
C34 .3304(3) .0825(4) .1264(4) .0690(10) Uani d . 1.00 . . C
C35 .2653(3) .0655(4) .0900(4) .0670(10) Uani d . 1.00 . . C
C36 .2588(2) .0337(4) -.0235(4) .0580(10) Uani d . 1.00 . . C
C37 .3063(3) .4893(3) -.3632(4) .0580(10) Uani d . 1.00 . . C
C38 .2458(4) .5534(4) -.4160(5) .077(2) Uani d . 1.00 . . C
C39 .2511(5) .6463(5) -.4548(6) .104(2) Uani d . 1.00 . . C
C40 .3151(7) .6751(5) -.4457(7) .119(3) Uani d . 1.00 . . C
C41 .3749(5) .6127(6) -.3949(8) .122(3) Uani d . 1.00 . . C
C42 .3709(4) .5190(4) -.3535(6) .090(2) Uani d . 1.00 . . C
C43 .3901(2) .3009(3) -.2694(4) .0540(10) Uani d . 1.00 . . C
C44 .4319(3) .2536(4) -.3625(5) .0720(10) Uani d . 1.00 . . C
C45 .5042(3) .2017(5) -.3433(7) .093(2) Uani d . 1.00 . . C
C46 .5341(3) .1952(5) -.2314(8) .098(2) Uani d . 1.00 . . C
C47 .4943(4) .2413(6) -.1377(6) .101(2) Uani d . 1.00 . . C
C48 .4222(3) .2941(5) -.1561(5) .080(2) Uani d . 1.00 . . C
C49 .2489(3) .3881(3) -.1563(4) .0550(10) Uani d . 1.00 . . C
C50 .2501(3) .3119(4) -.0684(5) .0660(10) Uani d . 1.00 . . C
C51 .2144(4) .3275(5) .0440(5) .087(2) Uani d . 1.00 . . C
C52 .1770(5) .4156(6) .0689(7) .120(3) Uani d . 1.00 . . C
C53 .1725(5) .4914(6) -.0181(8) .120(3) Uani d . 1.00 . . C
C54 .2093(4) .4794(4) -.1311(6) .084(2) Uani d . 1.00 . . C
C55 .3997(9) .5590(10) .2590(10) .275(9) Uani d . 1.00 . . C
C56 .3716(6) .5847(9) .1320(10) .232(9) Uani d . 1.00 . . C
C57 .3790(10) .4920(10) .079(2) .39(2) Uani d . 1.00 . . C
H1 -.1084 .3642 -.3765 .0904 Uiso calc . 1.00 . . H
H2 -.1418 .5336 -.4082 .1155 Uiso calc . 1.00 . . H
H3 -.0615 .6251 -.3598 .1221 Uiso calc . 1.00 . . H
H4 .0535 .5529 -.2856 .1142 Uiso calc . 1.00 . . H
H5 .0889 .3852 -.2466 .0820 Uiso calc . 1.00 . . H
H6 -.0116 .0717 -.4073 .0838 Uiso calc . 1.00 . . H
H7 -.1184 .0075 -.4106 .1147 Uiso calc . 1.00 . . H
H8 -.2233 .0731 -.3045 .1455 Uiso calc . 1.00 . . H
H9 -.2257 .1964 -.1827 .1346 Uiso calc . 1.00 . . H
H10 -.1223 .2660 -.1808 .0977 Uiso calc . 1.00 . . H
H11 .0268 .3292 -.0610 .0783 Uiso calc . 1.00 . . H
H12 .0425 .2750 .1465 .0983 Uiso calc . 1.00 . . H
H13 .0685 .1128 .2079 .0938 Uiso calc . 1.00 . . H
H14 .0810 .0002 .0624 .0852 Uiso calc . 1.00 . . H
H15 .0666 .0531 -.1456 .0679 Uiso calc . 1.00 . . H
H16 .1874 -.0627 -.3731 .0740 Uiso calc . 1.00 . . H
H17 .1048 -.1625 -.3342 .0963 Uiso calc . 1.00 . . H
H18 .1163 -.2709 -.1631 .1084 Uiso calc . 1.00 . . H
H19 .2135 -.2851 -.0316 .1078 Uiso calc . 1.00 . . H
H20 .2956 -.1832 -.0632 .0887 Uiso calc . 1.00 . . H
H21 .3962 -.2307 -.2031 .0867 Uiso calc . 1.00 . . H
H22 .5214 -.3047 -.2370 .1242 Uiso calc . 1.00 . . H
H23 .6040 -.2186 -.3224 .1144 Uiso calc . 1.00 . . H
H24 .5634 -.0602 -.3864 .0989 Uiso calc . 1.00 . . H
H25 .4397 .0184 -.3606 .0707 Uiso calc . 1.00 . . H
H26 .4270 .0278 -.1217 .0720 Uiso calc . 1.00 . . H
H27 .4354 .0830 .0703 .0899 Uiso calc . 1.00 . . H
H28 .3339 .1040 .2054 .0828 Uiso calc . 1.00 . . H
H29 .2231 .0756 .1444 .0807 Uiso calc . 1.00 . . H
H30 .2127 .0230 -.0471 .0707 Uiso calc . 1.00 . . H
H31 .2008 .5336 -.4251 .0929 Uiso calc . 1.00 . . H
H32 .2091 .6908 -.4893 .1230 Uiso calc . 1.00 . . H
H33 .3177 .7388 -.4744 .1436 Uiso calc . 1.00 . . H
H34 .4195 .6338 -.3859 .1437 Uiso calc . 1.00 . . H
H35 .4139 .4754 -.3199 .1064 Uiso calc . 1.00 . . H
H36 .4107 .2564 -.4414 .0873 Uiso calc . 1.00 . . H
H37 .5323 .1713 -.4096 .1126 Uiso calc . 1.00 . . H
H38 .5828 .1578 -.2168 .1177 Uiso calc . 1.00 . . H
H39 .5153 .2366 -.0590 .1219 Uiso calc . 1.00 . . H
H40 .3954 .3265 -.0906 .0954 Uiso calc . 1.00 . . H
H41 .2756 .2489 -.0851 .0801 Uiso calc . 1.00 . . H
H42 .2149 .2755 .1036 .1049 Uiso calc . 1.00 . . H
H43 .1554 .4266 .1472 .1493 Uiso calc . 1.00 . . H
H44 .1431 .5539 -.0037 .1403 Uiso calc . 1.00 . . H
H45 .2071 .5331 -.1906 .0986 Uiso calc . 1.00 . . H
H46 .4510 .5264 .2552 .2812 Uiso calc . 1.00 . . H
H47 .3717 .5169 .3020 .2812 Uiso calc . 1.00 . . H
H48 .3946 .6162 .3006 .2812 Uiso calc . 1.00 . . H
H49 .3685 .5032 -.0069 .4116 Uiso calc . 1.00 . . H
H50 .4285 .4546 .0904 .4116 Uiso calc . 1.00 . . H
H51 .3445 .4579 .1199 .4116 Uiso calc . 1.00 . . H

loop_
_atom_site_aniso_label
_atom_site_aniso_U_11
_atom_site_aniso_U_22
_atom_site_aniso_U_33
_atom_site_aniso_U_12
_atom_site_aniso_U_13
_atom_site_aniso_U_23
Pd1 .0381(2) .0406(2) .02910(10) -.00720(10) -.00180(10) -.00430(10)
Pd2 .03270(10) .0400(2) .03200(10) -.00740(10) -.00060(10) -.00550(10)
Pd3 .0404(2) .0402(2) .0369(2) -.00700(10) .00300(10) -.00660(10)
Cl1 .0510(5) .0519(6) .0310(4) -.0092(4) .0015(4) -.0059(4)
Cl2 .0422(5) .0493(5) .0329(4) -.0073(4) -.0007(4) -.0068(4)
Cl3 .0617(7) .0969(9) .0400(5) -.0282(7) -.0152(5) .0016(6)
Cl4 .0498(6) .0606(7) .0506(6) -.0038(5) -.0017(4) -.0229(5)
Cl5 .0735(8) .0545(6) .0554(6) -.0144(6) .0175(5) -.0019(5)
P1 .0346(5) .0440(5) .0354(5) -.0097(4) -.0005(4) -.0028(4)
P2 .0309(5) .0432(5) .0376(5) -.0105(4) -.0029(4) -.0025(4)
P3 .0466(6) .0457(6) .0465(6) -.0120(5) .0027(5) -.0118(5)
O1 .33(2) .240(10) .39(2) -.060(10) -.200(10) .070(10)
C1 .052(2) .044(2) .044(2) -.003(2) .010(2) -.005(2)
C2 .075(3) .074(4) .061(3) .019(3) -.009(3) -.002(3)
C3 .119(6) .071(4) .068(4) .037(4) -.005(4) -.002(3)
C4 .146(7) .050(3) .078(4) .021(4) .033(4) .011(3)
C5 .121(6) .051(3) .117(5) -.023(4) .048(4) -.013(3)
C6 .058(3) .051(3) .096(4) -.011(2) .018(3) -.010(3)
C7 .054(3) .074(3) .040(2) -.027(2) -.010(2) .007(2)
C8 .087(4) .074(3) .055(3) -.039(3) -.013(3) .010(2)
C9 .142(6) .109(5) .067(4) -.088(5) -.043(4) .023(3)
C10 .105(6) .202(9) .083(5) -.107(6) -.041(4) .052(5)
C11 .066(4) .193(9) .093(5) -.063(5) -.006(3) .018(5)
C12 .049(3) .130(5) .070(3) -.039(3) .005(2) -.005(3)
C13 .033(2) .058(2) .034(2) -.009(2) .0010(10) .000(2)
C14 .074(3) .073(3) .050(3) -.016(3) -.001(2) -.012(2)
C15 .087(4) .113(5) .040(3) -.013(4) .002(2) -.021(3)
C16 .061(3) .125(5) .044(3) -.018(3) .003(2) .008(3)
C17 .063(3) .083(4) .061(3) -.013(3) -.002(2) .020(3)
C18 .055(3) .065(3) .049(2) -.014(2) -.005(2) .003(2)
C19 .042(2) .054(2) .047(2) -.019(2) .002(2) -.004(2)
C20 .047(2) .064(3) .077(3) -.024(2) -.013(2) -.001(2)
C21 .054(3) .086(4) .104(4) -.038(3) -.012(3) -.011(3)
C22 .081(4) .089(4) .112(5) -.053(4) .024(4) -.015(4)
C23 .116(5) .088(4) .083(4) -.060(4) .007(4) .011(3)
C24 .085(4) .081(4) .064(3) -.046(3) -.009(3) .012(3)
C25 .037(2) .054(2) .042(2) -.003(2) -.005(2) -.009(2)
C26 .061(3) .053(3) .099(4) .000(2) -.018(3) -.014(3)
C27 .075(4) .070(4) .153(7) .024(3) -.034(4) -.044(4)
C28 .046(3) .142(7) .103(5) .021(4) -.023(3) -.072(5)
C29 .037(2) .143(6) .057(3) -.018(3) .001(2) -.028(3)
C30 .035(2) .090(4) .049(2) -.013(2) .000(2) -.004(2)
C31 .034(2) .048(2) .036(2) -.007(2) -.0030(10) -.003(2)
C32 .044(2) .087(4) .054(3) -.020(2) -.002(2) -.022(2)
C33 .050(3) .116(5) .064(3) -.022(3) -.011(2) -.030(3)
C34 .077(3) .093(4) .039(2) -.014(3) -.013(2) -.016(2)
C35 .067(3) .095(4) .044(3) -.032(3) .012(2) -.010(3)
C36 .045(2) .084(3) .048(2) -.022(2) .005(2) -.010(2)
C37 .068(3) .051(3) .058(3) -.017(2) .002(2) -.013(2)
C38 .100(4) .051(3) .077(4) -.011(3) .003(3) -.008(3)
C39 .168(7) .052(3) .088(5) -.014(4) -.015(5) -.009(3)
C40 .210(10) .058(4) .102(6) -.055(5) -.001(6) -.003(4)
C41 .157(8) .093(5) .143(7) -.082(6) -.001(6) -.013(5)
C42 .102(5) .072(4) .106(5) -.041(4) -.007(4) -.010(3)
C43 .048(2) .058(3) .059(3) -.014(2) -.005(2) -.010(2)
C44 .048(3) .081(4) .086(4) -.003(3) -.004(2) -.026(3)
C45 .055(3) .099(5) .123(6) -.002(3) -.005(3) -.034(4)
C46 .056(3) .096(5) .138(7) -.006(3) -.016(4) .000(5)
C47 .066(4) .154(7) .086(4) -.029(4) -.023(3) .001(5)
C48 .060(3) .111(5) .070(3) -.018(3) -.008(3) -.014(3)
C49 .062(3) .056(3) .050(2) -.018(2) .008(2) -.021(2)
C50 .074(3) .072(3) .056(3) -.022(3) .005(2) -.018(3)
C51 .112(5) .098(5) .057(3) -.036(4) .021(3) -.020(3)
C52 .176(8) .121(6) .084(5) -.070(6) .070(5) -.051(5)
C53 .155(7) .092(5) .110(6) -.018(5) .055(5) -.046(5)
C54 .109(5) .066(3) .076(4) -.017(3) .030(3) -.025(3)
C55 .37(2) .25(2) .26(2) -.19(2) -.02(2) .070(10)
C56 .31(2) .130(10) .27(2) -.080(10) -.18(2) .060(10)
C57 .69(5) .19(2) .30(2) -.10(2) -.03(3) -.04(2)

loop_
_atom_type_symbol
_atom_type_description
_atom_type_scat_dispersion_real
_atom_type_scat_dispersion_imag
_atom_type_scat_source
Pd Pd -.999 1.007
; International Tables for Crystallography
(1992, Vol. C, Tables 4.2.6.8 and 6.1.1.4)
;
Cl Cl .148 .159
; International Tables for Crystallography
(1992, Vol. C, Tables 4.2.6.8 and 6.1.1.4)
;
P P .102 .094
; International Tables for Crystallography
(1992, Vol. C, Tables 4.2.6.8 and 6.1.1.4)
;
O O .011 .006
; International Tables for Crystallography
(1992, Vol. C, Tables 4.2.6.8 and 6.1.1.4)
;
C C .003 .002
; International Tables for Crystallography
(1992, Vol. C, Tables 4.2.6.8 and 6.1.1.4)
;
H H .000 .000
; International Tables for Crystallography
(1992, Vol. C, Table 6.1.1.4)
;

loop_
_geom_angle_atom_site_label_1
_geom_angle_atom_site_label_2
_geom_angle_atom_site_label_3
_geom_angle
_geom_angle_publ_flag
Cl1 Pd1 Cl2 82.58(4) yes
Cl1 Pd1 Cl3 92.30(4) yes
Cl1 Pd1 P1 171.78(4) yes
Cl2 Pd1 Cl3 174.50(4) yes
Cl2 Pd1 P1 94.69(4) yes
Cl3 Pd1 P1 90.11(4) yes
Pd3 Pd2 Cl1 51.94(3) yes
Pd3 Pd2 Cl2 48.26(3) yes
Pd3 Pd2 Cl4 129.93(3) yes
Pd3 Pd2 P2 128.68(3) yes
Cl1 Pd2 Cl2 82.40(3) yes
Cl1 Pd2 Cl4 92.40(3) yes
Cl1 Pd2 P2 175.16(4) yes
Cl2 Pd2 Cl4 173.96(4) yes
Cl2 Pd2 P2 95.00(3) yes
Cl4 Pd2 P2 89.97(4) yes
Pd2 Pd3 Cl1 51.68(2) yes
Pd2 Pd3 Cl2 47.98(2) yes
Pd2 Pd3 Cl5 124.95(3) yes
Pd2 Pd3 P3 121.54(3) yes
Cl1 Pd3 Cl2 82.01(4) yes
Cl1 Pd3 Cl5 90.18(4) yes
Cl1 Pd3 P3 172.31(4) yes
Cl2 Pd3 Cl5 171.95(4) yes
Cl2 Pd3 P3 95.42(4) yes
Cl5 Pd3 P3 92.08(5) yes
Pd1 Cl1 Pd2 77.27(3) no
Pd1 Cl1 Pd3 79.26(3) no
Pd2 Cl1 Pd3 76.38(3) no
Pd1 Cl2 Pd2 84.53(3) no
Pd1 Cl2 Pd3 86.74(3) no
Pd2 Cl2 Pd3 83.77(3) no
Pd1 P1 C1 103.00(10) no
Pd1 P1 C7 118.00(10) no
Pd1 P1 C13 119.40(10) no
C1 P1 C7 108.5(2) no
C1 P1 C13 107.7(2) no
C7 P1 C13 99.7(2) no
Pd2 P2 C19 108.00(10) no
Pd2 P2 C25 111.70(10) no
Pd2 P2 C31 118.70(10) no
C19 P2 C25 109.9(2) no
C19 P2 C31 105.3(2) no
C25 P2 C31 102.9(2) no
Pd3 P3 C37 113.4(2) no
Pd3 P3 C43 107.3(2) no
Pd3 P3 C49 118.4(2) no
C37 P3 C43 106.4(2) no
C37 P3 C49 104.1(2) no
C43 P3 C49 106.5(2) no
P1 C1 C2 120.9(4) no
P1 C1 C6 118.9(3) no
C2 C1 C6 119.9(4) no
C1 C2 C3 119.3(6) no
C1 C2 H1 120.1 no
C3 C2 H1 120.6 no
C2 C3 C4 120.8(6) no
C2 C3 H2 120.1 no
C4 C3 H2 119.0 no
C3 C4 C5 119.8(6) no
C3 C4 H3 120.8 no
C5 C4 H3 119.4 no
C4 C5 C6 121.1(7) no
C4 C5 H4 119.3 no
C6 C5 H4 119.5 no
C1 C6 C5 119.0(5) no
C1 C6 H5 120.6 no
C5 C6 H5 120.4 no
P1 C7 C8 121.2(4) no
P1 C7 C12 118.8(4) no
C8 C7 C12 119.9(5) no
C7 C8 C9 119.0(5) no
C7 C8 H6 120.7 no
C9 C8 H6 120.3 no
C8 C9 C10 120.3(7) no
C8 C9 H7 121.1 no
C10 C9 H7 118.7 no
C9 C10 C11 120.8(9) no
C9 C10 H8 119.3 no
C11 C10 H8 119.9 no
C10 C11 C12 120.0(7) no
C10 C11 H9 119.1 no
C12 C11 H9 120.9 no
C7 C12 C11 120.0(6) no
C7 C12 H10 119.8 no
C11 C12 H10 120.1 no
P1 C13 C14 123.7(3) no
P1 C13 C18 117.3(3) no
C14 C13 C18 118.7(4) no
C13 C14 C15 119.3(5) no
C13 C14 H11 120.3 no
C15 C14 H11 120.4 no
C14 C15 C16 121.5(6) no
C14 C15 H12 119.2 no
C16 C15 H12 119.3 no
C15 C16 C17 120.0(5) no
C15 C16 H13 120.4 no
C17 C16 H13 119.5 no
C16 C17 C18 119.0(5) no
C16 C17 H14 120.3 no
C18 C17 H14 120.7 no
C13 C18 C17 121.4(5) no
C13 C18 H15 119.5 no
C17 C18 H15 119.0 no
P2 C19 C20 119.4(3) no
P2 C19 C24 121.9(4) no
C20 C19 C24 118.7(5) no
C19 C20 C21 120.3(5) no
C19 C20 H16 120.3 no
C21 C20 H16 119.4 no
C20 C21 C22 120.5(6) no
C20 C21 H17 119.9 no
C22 C21 H17 119.5 no
C21 C22 C23 120.1(7) no
C21 C22 H18 120.8 no
C23 C22 H18 119.2 no
C22 C23 C24 120.5(6) no
C22 C23 H19 120.0 no
C24 C23 H19 119.4 no
C19 C24 C23 119.8(5) no
C19 C24 H20 120.0 no
C23 C24 H20 120.2 no
P2 C25 C26 123.0(4) no
P2 C25 C30 116.8(3) no
C26 C25 C30 120.1(4) no
C25 C26 C27 118.7(5) no
C25 C26 H21 121.1 no
C27 C26 H21 120.2 no
C26 C27 C28 120.9(6) no
C26 C27 H22 121.0 no
C28 C27 H22 118.0 no
C27 C28 C29 120.1(5) no
C27 C28 H23 120.1 no
C29 C28 H23 119.8 no
C28 C29 C30 120.5(6) no
C28 C29 H24 118.9 no
C30 C29 H24 120.5 no
C25 C30 C29 119.6(5) no
C25 C30 H25 120.7 no
C29 C30 H25 119.7 no
P2 C31 C32 121.2(3) no
P2 C31 C36 120.0(3) no
C32 C31 C36 118.8(4) no
C31 C32 C33 120.4(4) no
C31 C32 H26 120.1 no
C33 C32 H26 119.5 no
C32 C33 C34 120.2(5) no
C32 C33 H27 119.8 no
C34 C33 H27 120.0 no
C33 C34 C35 119.2(5) no
C33 C34 H28 120.6 no
C35 C34 H28 120.2 no
C34 C35 C36 121.4(4) no
C34 C35 H29 119.5 no
C36 C35 H29 119.1 no
C31 C36 C35 119.9(4) no
C31 C36 H30 120.2 no
C35 C36 H30 119.9 no
P3 C37 C38 119.5(4) no
P3 C37 C42 121.6(4) no
C38 C37 C42 118.9(5) no
C37 C38 C39 119.8(7) no
C37 C38 H31 120.0 no
C39 C38 H31 120.2 no
C38 C39 C40 121.0(7) no
C38 C39 H32 119.8 no
C40 C39 H32 119.2 no
C39 C40 C41 119.7(8) no
C39 C40 H33 119.5 no
C41 C40 H33 120.8 no
C40 C41 C42 120.5(9) no
C40 C41 H34 119.6 no
C42 C41 H34 119.9 no
C37 C42 C41 120.0(6) no
C37 C42 H35 120.4 no
C41 C42 H35 119.5 no
P3 C43 C44 118.4(4) no
P3 C43 C48 123.8(4) no
C44 C43 C48 117.8(4) no
C43 C44 C45 121.4(6) no
C43 C44 H36 119.4 no
C45 C44 H36 119.2 no
C44 C45 C46 119.7(6) no
C44 C45 H37 119.7 no
C46 C45 H37 120.5 no
C45 C46 C47 120.2(6) no
C45 C46 H38 120.2 no
C47 C46 H38 119.6 no
C46 C47 C48 120.6(6) no
C46 C47 H39 120.2 no
C48 C47 H39 119.2 no
C43 C48 C47 120.3(5) no
C43 C48 H40 120.0 no
C47 C48 H40 119.7 no
P3 C49 C50 120.7(3) no
P3 C49 C54 120.4(4) no
C50 C49 C54 118.9(5) no
C49 C50 C51 120.1(5) no
C49 C50 H41 120.0 no
C51 C50 H41 120.0 no
C50 C51 C52 121.0(6) no
C50 C51 H42 120.1 no
C52 C51 H42 118.9 no
C51 C52 C53 120.0(7) no
C51 C52 H43 120.7 no
C53 C52 H43 119.2 no
C52 C53 C54 120.8(7) no
C52 C53 H44 120.9 no
C54 C53 H44 118.2 no
C49 C54 C53 119.1(5) no
C49 C54 H45 120.5 no
C53 C54 H45 120.3 no
C56 C55 H46 109.5 no
C56 C55 H47 109.5 no
C56 C55 H48 109.5 no
H46 C55 H47 109.5 no
H46 C55 H48 109.5 no
H47 C55 H48 109.5 no
O1 C56 C55 130.0(10) no
O1 C56 C57 124.0(10) no
C55 C56 C57 104.0(10) no
C56 C57 H49 109.5 no
C56 C57 H50 109.5 no
C56 C57 H51 109.5 no
H49 C57 H50 109.5 no
H49 C57 H51 109.5 no
H50 C57 H51 109.5 no

loop_
_geom_bond_atom_site_label_1
_geom_bond_atom_site_label_2
_geom_bond_site_symmetry_1
_geom_bond_site_symmetry_2
_geom_bond_distance
_geom_bond_publ_flag
Pd1 Pd2 . . 3.0818(5) yes
Pd1 Pd3 . . 3.1537(6) yes
Pd2 Pd3 . . 3.0639(4) yes
Pd1 Cl1 . . 2.4620(10) yes
Pd1 Cl2 . . 2.2930(10) yes
Pd1 Cl3 . . 2.3290(10) yes
Pd1 P1 . . 2.2200(10) yes
Pd2 Pd3 . . 3.0639(4) yes
Pd2 Cl1 . . 2.4735(9) yes
Pd2 Cl2 . . 2.2896(9) yes
Pd2 Cl4 . . 2.3280(10) yes
Pd2 P2 . . 2.2264(9) yes
Pd3 Cl1 . . 2.4820(10) yes
Pd3 Cl2 . . 2.3000(10) yes
Pd3 Cl5 . . 2.3230(10) yes
Pd3 P3 . . 2.2380(10) yes
P1 C1 . . 1.814(4) no
P1 C7 . . 1.817(5) no
P1 C13 . . 1.813(4) no
P2 C19 . . 1.815(5) no
P2 C25 . . 1.820(4) no
P2 C31 . . 1.826(4) no
P3 C37 . . 1.820(5) no
P3 C43 . . 1.813(4) no
P3 C49 . . 1.823(5) no
O1 C56 . . 1.18(2) no
C1 C2 . . 1.377(7) no
C1 C6 . . 1.376(8) no
C2 C3 . . 1.395(9) no
C2 H1 . . .956 no
C3 C4 . . 1.340(10) no
C3 H2 . . .951 no
C4 C5 . . 1.360(10) no
C4 H3 . . .947 no
C5 C6 . . 1.387(8) no
C5 H4 . . .955 no
C6 H5 . . .961 no
C7 C8 . . 1.387(8) no
C7 C12 . . 1.376(7) no
C8 C9 . . 1.390(10) no
C8 H6 . . .955 no
C9 C10 . . 1.360(10) no
C9 H7 . . .944 no
C10 C11 . . 1.350(10) no
C10 H8 . . .948 no
C11 C12 . . 1.390(10) no
C11 H9 . . .954 no
C12 H10 . . .943 no
C13 C14 . . 1.389(7) no
C13 C18 . . 1.379(6) no
C14 C15 . . 1.390(7) no
C14 H11 . . .948 no
C15 C16 . . 1.354(10) no
C15 H12 . . .954 no
C16 C17 . . 1.380(9) no
C16 H13 . . .952 no
C17 C18 . . 1.389(7) no
C17 H14 . . .950 no
C18 H15 . . .948 no
C19 C20 . . 1.385(7) no
C19 C24 . . 1.392(7) no
C20 C21 . . 1.385(8) no
C20 H16 . . .949 no
C21 C22 . . 1.357(9) no
C21 H17 . . .935 no
C22 C23 . . 1.370(10) no
C22 H18 . . .947 no
C23 C24 . . 1.390(10) no
C23 H19 . . .950 no
C24 H20 . . .946 no
C25 C26 . . 1.375(6) no
C25 C30 . . 1.384(7) no
C26 C27 . . 1.393(8) no
C26 H21 . . .949 no
C27 C28 . . 1.370(10) no
C27 H22 . . .937 no
C28 C29 . . 1.350(10) no
C28 H23 . . .959 no
C29 C30 . . 1.389(6) no
C29 H24 . . .936 no
C30 H25 . . .947 no
C31 C32 . . 1.382(6) no
C31 C36 . . 1.383(6) no
C32 C33 . . 1.388(8) no
C32 H26 . . .951 no
C33 C34 . . 1.371(7) no
C33 H27 . . .945 no
C34 C35 . . 1.362(8) no
C34 H28 . . .950 no
C35 C36 . . 1.376(7) no
C35 H29 . . .955 no
C36 H30 . . .948 no
C37 C38 . . 1.387(7) no
C37 C42 . . 1.367(9) no
C38 C39 . . 1.381(9) no
C38 H31 . . .948 no
C39 C40 . . 1.35(2) no
C39 H32 . . .953 no
C40 C41 . . 1.360(10) no
C40 H33 . . .947 no
C41 C42 . . 1.390(10) no
C41 H34 . . .952 no
C42 H35 . . .957 no
C43 C44 . . 1.385(7) no
C43 C48 . . 1.378(7) no
C44 C45 . . 1.390(7) no
C44 H36 . . .954 no
C45 C46 . . 1.350(10) no
C45 H37 . . .953 no
C46 C47 . . 1.370(10) no
C46 H38 . . .951 no
C47 C48 . . 1.390(8) no
C47 H39 . . .947 no
C48 H40 . . .950 no
C49 C50 . . 1.383(7) no
C49 C54 . . 1.390(7) no
C50 C51 . . 1.384(8) no
C50 H41 . . .948 no
C51 C52 . . 1.340(10) no
C51 H42 . . .942 no
C52 C53 . . 1.370(10) no
C52 H43 . . .941 no
C53 C54 . . 1.390(10) no
C53 H44 . . .959 no
C54 H45 . . .956 no
C55 C56 . . 1.48(2) no
C55 H46 . . .960 no
C55 H47 . . .960 no
C55 H48 . . .960 no
C56 C57 . . 1.47(2) no
C57 H49 . . .960 no
C57 H50 . . .960 no
C57 H51 . . .960 no

loop_
_geom_contact_atom_site_label_1
_geom_contact_atom_site_label_2
_geom_contact_distance
_geom_contact_site_symmetry_2
_geom_contact_publ_flag
Cl3 C4 3.492(7) 2_564 no
Cl3 C16 3.539(6) 1_554 no
Cl4 C10 3.499(10) 2_554 no
Cl5 C28 3.590(7) 2_654 no
O1 C24 3.250(10) 1_565 no
O1 C23 3.350(10) 1_565 no
O1 C47 3.54(2) 2_665 no
